data_4506188
loop_
_publ_author_name
'Liu, Cai-Ming'
'Zhang, De-Qing'
'Hao, Xiang'
'Zhu, Dao-Ben'

_publ_section_title
;
 Syntheses, Crystal Structures, and Magnetic Properties of
 Twop-tert-Butylsulfonylcalix[4]arene Supported Cluster Complexes with a
 Totally Disordered Ln4(OH)4Cubane Core
;
_journal_issue 6
_journal_name_full 'Crystal Growth &amp; Design'
_journal_page_first 2948
_journal_paper_doi 10.1021/cg300173t
_journal_volume 12
_journal_year 2012
_chemical_formula_sum 'C84 H100 Ho4 O36 S8'
_chemical_formula_weight 2601.92
_chemical_name_systematic
; 
 ? 
;
_space_group_IT_number 58
_symmetry_cell_setting orthorhombic
_symmetry_space_group_name_Hall '-P 2 2n'
_symmetry_space_group_name_H-M 'P n n m'
_atom_sites_solution_hydrogens geom
_atom_sites_solution_primary direct
_atom_sites_solution_secondary difmap
_audit_creation_method SHELXL-97
_cell_angle_alpha 90.00
_cell_angle_beta 90.00
_cell_angle_gamma 90.00
_cell_formula_units_Z 2
_cell_length_a 32.268(6)
_cell_length_b 12.356(2)
_cell_length_c 20.790(4)
_cell_measurement_reflns_used 23256
_cell_measurement_temperature 173(2)
_cell_measurement_theta_max 25.02
_cell_measurement_theta_min 1.17
_cell_volume 8289(3)
_computing_cell_refinement 'CrystalClear (Rigaku Inc., 2008)'
_computing_data_collection 'CrystalClear (Rigaku Inc., 2008)'
_computing_data_reduction 'CrystalClear (Rigaku Inc., 2008)'
_computing_molecular_graphics 'XP in Siemens SHELXTL (Sheldrick, 1994)'
_computing_publication_material 'SHELX-97 (Sheldrick, 1997)'
_computing_structure_refinement 'SHELX-97 (Sheldrick, 1997)'
_computing_structure_solution 'SHELX-97 (Sheldrick, 1997)'
_diffrn_ambient_temperature 173(2)
_diffrn_detector_area_resol_mean 28.5714
_diffrn_measured_fraction_theta_full 0.996
_diffrn_measured_fraction_theta_max 0.996
_diffrn_measurement_device_type 'Saturn724+ CCD'
_diffrn_measurement_method '\w scans at fixed \c = 45\%'
_diffrn_radiation_monochromator graphite
_diffrn_radiation_source 'fine-focus sealed tube'
_diffrn_radiation_type MoK\a
_diffrn_radiation_wavelength 0.71073
_diffrn_reflns_av_R_equivalents 0.0691
_diffrn_reflns_av_sigmaI/netI 0.0742
_diffrn_reflns_limit_h_max 38
_diffrn_reflns_limit_h_min -26
_diffrn_reflns_limit_k_max 14
_diffrn_reflns_limit_k_min -10
_diffrn_reflns_limit_l_max 24
_diffrn_reflns_limit_l_min -14
_diffrn_reflns_number 23256
_diffrn_reflns_theta_full 25.02
_diffrn_reflns_theta_max 25.02
_diffrn_reflns_theta_min 1.17
_exptl_absorpt_coefficient_mu 2.038
_exptl_absorpt_correction_T_max 0.8069
_exptl_absorpt_correction_T_min 0.3896
_exptl_absorpt_correction_type multi-scan
_exptl_absorpt_process_details 'CrystalClear (Rigaku Inc., 2008)'
_exptl_crystal_colour colorless
_exptl_crystal_density_diffrn 1.043
_exptl_crystal_density_method 'not measured'
_exptl_crystal_description needle
_exptl_crystal_F_000 2576
_exptl_crystal_size_max 0.57
_exptl_crystal_size_mid 0.11
_exptl_crystal_size_min 0.11
_platon_squeeze_details
;
;
_refine_diff_density_max 1.604
_refine_diff_density_min -0.900
_refine_diff_density_rms 0.149
_refine_ls_extinction_method none
_refine_ls_goodness_of_fit_ref 1.059
_refine_ls_hydrogen_treatment constr
_refine_ls_matrix_type full
_refine_ls_number_parameters 390
_refine_ls_number_reflns 7512
_refine_ls_number_restraints 123
_refine_ls_restrained_S_all 1.085
_refine_ls_R_factor_all 0.0688
_refine_ls_R_factor_gt 0.0594
_refine_ls_shift/su_max 0.001
_refine_ls_shift/su_mean 0.000
_refine_ls_structure_factor_coef Fsqd
_refine_ls_weighting_details 'calc w=1/[\s^2^(Fo^2^)+(0.1000P)^2^+0.0000P] where P=(Fo^2^+2Fc^2^)/3'
_refine_ls_weighting_scheme calc
_refine_ls_wR_factor_gt 0.1718
_refine_ls_wR_factor_ref 0.1779
_reflns_number_gt 5841
_reflns_number_total 7512
_reflns_threshold_expression >2sigma(I)
_cod_data_source_file cg300173t_si_002.cif
_cod_data_source_block 2
_cod_original_sg_symbol_H-M Pnnm
_cod_database_code 4506188

loop_
_symmetry_equiv_pos_as_xyz
'x, y, z'
'-x, -y, z'
'x+1/2, -y+1/2, -z+1/2'
'-x+1/2, y+1/2, -z+1/2'
'-x, -y, -z'
'x, y, -z'
'-x-1/2, y-1/2, z-1/2'
'x-1/2, -y-1/2, z-1/2'

loop_
_atom_site_label
_atom_site_type_symbol
_atom_site_fract_x
_atom_site_fract_y
_atom_site_fract_z
_atom_site_U_iso_or_equiv
_atom_site_adp_type
_atom_site_occupancy
_atom_site_symmetry_multiplicity
_atom_site_calc_flag
_atom_site_refinement_flags
_atom_site_disorder_assembly
_atom_site_disorder_group
Ho1 Ho -0.05348(2) -0.55770(5) 0.43771(3) 0.02445(19) Uani 0.50 1 d P . .
Ho2 Ho -0.022412(17) -0.36063(5) 0.43407(3) 0.02510(18) Uani 0.50 1 d P . .
S1 S -0.14892(4) -0.58046(10) 0.36547(6) 0.0322(3) Uani 1 1 d . . .
S2 S -0.08360(4) -0.16751(11) 0.36532(7) 0.0360(3) Uani 1 1 d . . .
O1 O -0.09410(11) -0.3991(3) 0.41305(18) 0.0412(9) Uani 1 1 d . . .
O2 O -0.10876(14) -0.6143(4) 0.5000 0.0332(11) Uani 1 2 d S . .
O3 O -0.04598(15) -0.2195(4) 0.5000 0.0374(12) Uani 1 2 d S . .
O4 O -0.10675(11) -0.6219(3) 0.36785(17) 0.0362(8) Uani 1 1 d . . .
O5 O -0.17720(12) -0.6376(3) 0.32318(18) 0.0395(9) Uani 1 1 d . . .
O6 O -0.04310(11) -0.2158(3) 0.36771(17) 0.0379(9) Uani 1 1 d . . .
O7 O -0.08846(13) -0.0757(3) 0.3220(2) 0.0490(10) Uani 1 1 d . . .
O8 O -0.03951(12) -0.7542(3) 0.42032(19) 0.0410(9) Uani 1 1 d . . .
O9 O -0.0372(3) -0.5445(7) 0.4535(4) 0.022(2) Uani 0.50 1 d P . .
O10 O -0.0150(2) -0.4008(7) 0.4555(5) 0.028(2) Uani 0.50 1 d P . .
C1 C -0.11929(17) -0.3697(5) 0.3680(3) 0.0421(14) Uani 1 1 d . . .
C2 C -0.14775(17) -0.4425(4) 0.3407(3) 0.0390(13) Uani 1 1 d . . .
C3 C -0.17795(17) -0.4107(5) 0.2971(3) 0.0455(14) Uani 1 1 d . . .
H3A H -0.1969 -0.4629 0.2810 0.055 Uiso 1 1 calc R . .
C4 C -0.1810(2) -0.3047(5) 0.2767(3) 0.0522(16) Uani 1 1 d . A .
C5 C -0.15064(17) -0.2328(5) 0.2977(3) 0.0467(15) Uani 1 1 d . . .
H5A H -0.1506 -0.1604 0.2823 0.056 Uiso 1 1 calc R . .
C6 C -0.12027(17) -0.2662(4) 0.3410(3) 0.0376(12) Uani 1 1 d . . .
C7 C -0.2162(2) -0.2683(6) 0.2326(4) 0.087(3) Uani 1 1 d D . .
C8 C -0.2251(5) -0.1455(8) 0.2400(9) 0.075(5) Uani 0.59(2) 1 d PDU A 1
H8A H -0.2341 -0.1304 0.2841 0.112 Uiso 0.59(2) 1 calc PR A 1
H8B H -0.2470 -0.1242 0.2098 0.112 Uiso 0.59(2) 1 calc PR A 1
H8C H -0.1998 -0.1043 0.2307 0.112 Uiso 0.59(2) 1 calc PR A 1
C9 C -0.2558(4) -0.3381(13) 0.2357(9) 0.091(5) Uani 0.59(2) 1 d PDU A 1
H9A H -0.2504 -0.4090 0.2164 0.137 Uiso 0.59(2) 1 calc PR A 1
H9B H -0.2781 -0.3019 0.2121 0.137 Uiso 0.59(2) 1 calc PR A 1
H9C H -0.2641 -0.3476 0.2807 0.137 Uiso 0.59(2) 1 calc PR A 1
C10 C -0.2000(7) -0.283(2) 0.1615(7) 0.148(9) Uani 0.59(2) 1 d PDU A 1
H10A H -0.1750 -0.2392 0.1553 0.222 Uiso 0.59(2) 1 calc PR A 1
H10B H -0.2214 -0.2593 0.1313 0.222 Uiso 0.59(2) 1 calc PR A 1
H10C H -0.1935 -0.3593 0.1539 0.222 Uiso 0.59(2) 1 calc PR A 1
C8' C -0.2134(6) -0.1486(10) 0.2107(11) 0.064(6) Uani 0.41(2) 1 d PDU A 2
H8'1 H -0.2116 -0.1016 0.2486 0.096 Uiso 0.41(2) 1 calc PR A 2
H8'2 H -0.2381 -0.1299 0.1857 0.096 Uiso 0.41(2) 1 calc PR A 2
H8'3 H -0.1886 -0.1387 0.1840 0.096 Uiso 0.41(2) 1 calc PR A 2
C9' C -0.2565(5) -0.281(2) 0.2745(11) 0.093(8) Uani 0.41(2) 1 d PDU A 2
H9'1 H -0.2544 -0.3469 0.3006 0.139 Uiso 0.41(2) 1 calc PR A 2
H9'2 H -0.2807 -0.2861 0.2462 0.139 Uiso 0.41(2) 1 calc PR A 2
H9'3 H -0.2594 -0.2181 0.3028 0.139 Uiso 0.41(2) 1 calc PR A 2
C10' C -0.2214(10) -0.341(2) 0.1724(10) 0.144(12) Uani 0.41(2) 1 d PDU A 2
H10D H -0.1943 -0.3706 0.1599 0.216 Uiso 0.41(2) 1 calc PR A 2
H10E H -0.2326 -0.2978 0.1369 0.216 Uiso 0.41(2) 1 calc PR A 2
H10F H -0.2404 -0.4004 0.1822 0.216 Uiso 0.41(2) 1 calc PR A 2
C11 C -0.1464(3) -0.5921(6) 0.5000 0.045(2) Uani 1 2 d S . .
C12 C -0.17133(16) -0.5767(4) 0.4432(3) 0.0342(12) Uani 1 1 d . . .
C13 C -0.21393(16) -0.5585(5) 0.4449(3) 0.0396(13) Uani 1 1 d . . .
H13A H -0.2283 -0.5546 0.4051 0.048 Uiso 1 1 calc R . .
C14 C -0.2363(3) -0.5458(8) 0.5000 0.048(2) Uani 1 2 d S . .
C15 C -0.2831(3) -0.5286(10) 0.5000 0.067(3) Uani 1 2 d S . .
C16 C -0.2977(3) -0.4662(13) 0.5580(6) 0.153(7) Uani 1 1 d . . .
H16A H -0.3278 -0.4722 0.5616 0.230 Uiso 1 1 calc R . .
H16B H -0.2900 -0.3899 0.5533 0.230 Uiso 1 1 calc R . .
H16C H -0.2847 -0.4958 0.5968 0.230 Uiso 1 1 calc R . .
C17 C -0.3062(4) -0.6356(15) 0.5000 0.152(9) Uani 1 2 d S . .
H17A H -0.2979 -0.6772 0.4633 0.228 Uiso 1 1 d R . .
H17B H -0.3356 -0.6228 0.5000 0.228 Uiso 1 2 d SR . .
C18 C -0.0790(3) -0.1588(7) 0.5000 0.058(3) Uani 1 2 d S . .
C19 C -0.09978(16) -0.1257(4) 0.4438(3) 0.0344(12) Uani 1 1 d . . .
C20 C -0.13401(18) -0.0588(4) 0.4420(3) 0.0452(15) Uani 1 1 d . . .
H20A H -0.1451 -0.0363 0.4018 0.054 Uiso 1 1 calc R . .
C21 C -0.1524(2) -0.0239(6) 0.5000 0.045(2) Uani 1 2 d S . .
C22 C -0.1912(2) 0.0548(7) 0.5000 0.057(3) Uani 1 2 d SD . .
C23 C -0.2270(4) -0.0070(11) 0.5349(7) 0.078(4) Uani 0.50 1 d PDU B -1
H23A H -0.2159 -0.0446 0.5727 0.117 Uiso 0.50 1 calc PR B -1
H23B H -0.2393 -0.0598 0.5053 0.117 Uiso 0.50 1 calc PR B -1
H23C H -0.2483 0.0448 0.5485 0.117 Uiso 0.50 1 calc PR B -1
C24 C -0.2045(9) 0.092(2) 0.4324(7) 0.183(14) Uani 0.50 1 d PDU B -1
H24A H -0.2347 0.0997 0.4311 0.275 Uiso 0.50 1 calc PR B -1
H24B H -0.1959 0.0374 0.4007 0.275 Uiso 0.50 1 calc PR B -1
H24C H -0.1915 0.1612 0.4223 0.275 Uiso 0.50 1 calc PR B -1
C26 C -0.1790(5) 0.1489(10) 0.5465(6) 0.081(5) Uani 0.50 1 d PDU B -1
H26A H -0.2029 0.1967 0.5527 0.122 Uiso 0.50 1 calc PR B -1
H26B H -0.1561 0.1903 0.5278 0.122 Uiso 0.50 1 calc PR B -1
H26C H -0.1705 0.1188 0.5880 0.122 Uiso 0.50 1 calc PR B -1
C25 C -0.0562(6) -0.8565(11) 0.4079(8) 0.194(8) Uani 1 1 d . . .
H25A H -0.0337 -0.9099 0.4056 0.291 Uiso 1 1 calc R . .
H25B H -0.0711 -0.8551 0.3669 0.291 Uiso 1 1 calc R . .
H25C H -0.0753 -0.8764 0.4425 0.291 Uiso 1 1 calc R . .
O1W O -0.0301(3) -0.5362(8) 0.3293(4) 0.052(2) Uani 0.50 1 d PU . .
O2W O -0.0081(3) -0.4303(8) 0.3216(4) 0.068(3) Uani 0.50 1 d PU . .

loop_
_atom_site_aniso_label
_atom_site_aniso_U_11
_atom_site_aniso_U_22
_atom_site_aniso_U_33
_atom_site_aniso_U_23
_atom_site_aniso_U_13
_atom_site_aniso_U_12
Ho1 0.0216(4) 0.0233(3) 0.0285(3) -0.0001(2) -0.0018(2) -0.0007(2)
Ho2 0.0233(3) 0.0224(3) 0.0297(3) 0.0015(2) -0.0019(2) 0.0005(2)
S1 0.0329(7) 0.0271(6) 0.0366(7) -0.0015(5) -0.0044(5) 0.0023(5)
S2 0.0319(7) 0.0333(7) 0.0428(7) -0.0005(6) -0.0008(5) -0.0067(5)
O1 0.031(2) 0.055(2) 0.037(2) -0.002(2) -0.0078(16) 0.0104(18)
O2 0.017(2) 0.044(3) 0.038(3) 0.000 0.000 0.003(2)
O3 0.033(3) 0.021(2) 0.057(3) 0.000 0.000 0.017(2)
O4 0.040(2) 0.0330(19) 0.035(2) -0.0024(17) -0.0020(16) 0.0002(15)
O5 0.039(2) 0.036(2) 0.043(2) -0.0061(18) -0.0043(17) -0.0039(15)
O6 0.032(2) 0.045(2) 0.0365(19) -0.0080(18) -0.0001(15) -0.0083(16)
O7 0.057(3) 0.042(2) 0.047(2) 0.009(2) -0.0058(19) -0.0111(18)
O8 0.044(2) 0.0237(18) 0.056(2) -0.0083(17) 0.0043(18) -0.0152(16)
O9 0.010(4) 0.022(4) 0.034(5) 0.005(3) -0.013(3) -0.006(3)
O10 0.016(4) 0.024(4) 0.045(5) 0.013(4) 0.011(3) 0.007(3)
C1 0.036(3) 0.050(4) 0.040(3) -0.004(3) -0.008(2) 0.003(2)
C2 0.038(3) 0.033(3) 0.046(3) 0.001(3) -0.010(2) -0.001(2)
C3 0.038(3) 0.043(3) 0.056(4) 0.001(3) -0.018(3) -0.009(2)
C4 0.052(4) 0.046(3) 0.059(4) 0.013(3) -0.025(3) -0.011(3)
C5 0.039(3) 0.032(3) 0.069(4) 0.010(3) -0.021(3) 0.000(2)
C6 0.041(3) 0.028(3) 0.044(3) 0.000(2) -0.006(2) -0.006(2)
C7 0.080(6) 0.065(5) 0.117(7) 0.028(5) -0.063(5) -0.016(4)
C8 0.068(8) 0.074(7) 0.082(8) 0.027(6) -0.027(7) -0.009(6)
C9 0.069(7) 0.092(9) 0.112(9) 0.009(7) -0.052(7) 0.000(6)
C10 0.149(12) 0.158(12) 0.137(11) 0.007(9) -0.039(9) 0.010(9)
C8' 0.050(8) 0.074(9) 0.067(9) 0.017(7) -0.013(7) -0.001(7)
C9' 0.075(10) 0.102(11) 0.101(11) 0.028(9) -0.021(8) 0.004(8)
C10' 0.143(14) 0.148(14) 0.142(14) 0.008(10) -0.039(9) 0.000(9)
C11 0.063(6) 0.023(4) 0.050(5) 0.000 0.000 -0.009(4)
C12 0.027(3) 0.031(3) 0.044(3) 0.006(2) -0.003(2) 0.003(2)
C13 0.021(3) 0.051(3) 0.047(3) 0.002(3) -0.008(2) -0.001(2)
C14 0.039(5) 0.055(5) 0.048(5) 0.000 0.000 0.008(4)
C15 0.031(5) 0.091(8) 0.078(7) 0.000 0.000 -0.003(5)
C16 0.041(5) 0.266(18) 0.153(11) -0.090(11) -0.021(5) 0.062(8)
C17 0.047(8) 0.136(16) 0.27(3) 0.000 0.000 -0.027(8)
C18 0.065(6) 0.039(5) 0.069(6) 0.000 0.000 -0.025(4)
C19 0.026(3) 0.031(3) 0.045(3) 0.001(2) -0.005(2) -0.002(2)
C20 0.035(3) 0.029(3) 0.072(4) 0.008(3) -0.017(3) 0.000(2)
C21 0.016(4) 0.030(4) 0.088(7) 0.000 0.000 0.005(3)
C22 0.026(4) 0.045(5) 0.099(8) 0.000 0.000 0.014(3)
C23 0.062(7) 0.072(8) 0.100(8) 0.003(7) 0.018(6) 0.020(6)
C24 0.178(16) 0.185(17) 0.187(17) -0.007(10) -0.006(10) 0.030(10)
C26 0.097(9) 0.058(7) 0.088(8) -0.011(7) 0.009(7) 0.040(7)
C25 0.26(2) 0.088(9) 0.230(18) -0.009(11) -0.017(15) -0.108(11)
O1W 0.048(4) 0.068(5) 0.038(4) -0.010(4) -0.029(3) -0.004(4)
O2W 0.036(4) 0.109(7) 0.059(5) 0.067(5) -0.024(4) -0.024(4)

loop_
_atom_type_symbol
_atom_type_description
_atom_type_scat_dispersion_real
_atom_type_scat_dispersion_imag
_atom_type_scat_source
C C 0.0033 0.0016 'International Tables Vol C Tables 4.2.6.8 and 6.1.1.4'
H H 0.0000 0.0000 'International Tables Vol C Tables 4.2.6.8 and 6.1.1.4'
Ho Ho -0.2175 4.6783 'International Tables Vol C Tables 4.2.6.8 and 6.1.1.4'
O O 0.0106 0.0060 'International Tables Vol C Tables 4.2.6.8 and 6.1.1.4'
S S 0.1246 0.1234 'International Tables Vol C Tables 4.2.6.8 and 6.1.1.4'

loop_
_geom_angle_atom_site_label_1
_geom_angle_atom_site_label_2
_geom_angle_atom_site_label_3
_geom_angle
_geom_angle_site_symmetry_1
_geom_angle_site_symmetry_3
O9 Ho1 O10 35.5(8) . 2_545
O9 Ho1 O2 114.9(8) . .
O10 Ho1 O2 125.7(2) 2_545 .
O9 Ho1 O9 45.5(7) . 6_556
O10 Ho1 O9 69.1(3) 2_545 6_556
O2 Ho1 O9 69.6(2) . 6_556
O9 Ho1 O10 43.2(8) . .
O10 Ho1 O10 69.4(4) 2_545 .
O2 Ho1 O10 125.0(2) . .
O9 Ho1 O10 70.6(3) 6_556 .
O9 Ho1 O4 170.9(8) . .
O10 Ho1 O4 135.7(3) 2_545 .
O2 Ho1 O4 71.62(11) . .
O9 Ho1 O4 141.0(2) 6_556 .
O10 Ho1 O4 139.1(3) . .
O9 Ho1 O1W 101.4(8) . .
O10 Ho1 O1W 82.7(3) 2_545 .
O2 Ho1 O1W 143.59(19) . .
O9 Ho1 O1W 146.8(3) 6_556 .
O10 Ho1 O1W 83.6(3) . .
O4 Ho1 O1W 72.0(2) . .
O9 Ho1 O1 110.4(8) . .
O10 Ho1 O1 137.5(2) 2_545 .
O2 Ho1 O1 86.87(16) . .
O9 Ho1 O1 105.8(2) 6_556 .
O10 Ho1 O1 69.4(2) . .
O4 Ho1 O1 75.48(13) . .
O1W Ho1 O1 83.2(2) . .
O9 Ho1 O8 100.0(8) . .
O10 Ho1 O8 68.4(2) 2_545 .
O2 Ho1 O8 85.78(16) . .
O9 Ho1 O8 99.7(2) 6_556 .
O10 Ho1 O8 137.4(2) . .
O4 Ho1 O8 73.65(13) . .
O1W Ho1 O8 85.1(2) . .
O1 Ho1 O8 149.03(14) . .
O9 Ho1 Ho1 59.1(8) . 6_556
O10 Ho1 Ho1 80.8(2) 2_545 6_556
O2 Ho1 Ho1 55.94(7) . 6_556
O9 Ho1 Ho1 13.7(2) 6_556 6_556
O10 Ho1 Ho1 80.9(2) . 6_556
O4 Ho1 Ho1 127.49(9) . 6_556
O1W Ho1 Ho1 160.45(18) . 6_556
O1 Ho1 Ho1 102.27(9) . 6_556
O8 Ho1 Ho1 98.33(9) . 6_556
O9 Ho1 Ho2 57.9(7) . .
O10 Ho1 Ho2 81.1(2) 2_545 .
O2 Ho1 Ho2 126.08(13) . .
O9 Ho1 Ho2 83.0(2) 6_556 .
O10 Ho1 Ho2 14.8(2) . .
O4 Ho1 Ho2 124.33(9) . .
O1W Ho1 Ho2 75.5(2) . .
O1 Ho1 Ho2 56.62(10) . .
O8 Ho1 Ho2 145.72(9) . .
Ho1 Ho1 Ho2 91.647(18) 6_556 .
O9 Ho1 Ho2 49.7(8) . 2_545
O10 Ho1 Ho2 14.3(2) 2_545 2_545
O2 Ho1 Ho2 127.87(12) . 2_545
O9 Ho1 Ho2 81.1(2) 6_556 2_545
O10 Ho1 Ho2 80.2(2) . 2_545
O4 Ho1 Ho2 121.45(9) . 2_545
O1W Ho1 Ho2 74.0(2) . 2_545
O1 Ho1 Ho2 143.64(10) . 2_545
O8 Ho1 Ho2 57.21(9) . 2_545
Ho1 Ho1 Ho2 91.637(17) 6_556 2_545
Ho2 Ho1 Ho2 89.97(3) . 2_545
O10 Ho2 O9 41.1(6) . 2_545
O10 Ho2 O3 105.2(7) . .
O9 Ho2 O3 123.4(2) 2_545 .
O10 Ho2 O6 174.8(7) . .
O9 Ho2 O6 136.9(2) 2_545 .
O3 Ho2 O6 71.66(11) . .
O10 Ho2 O9 44.4(7) . .
O9 Ho2 O9 69.3(3) 2_545 .
O3 Ho2 O9 123.4(2) . .
O6 Ho2 O9 140.8(2) . .
O10 Ho2 O10 37.6(6) . 6_556
O9 Ho2 O10 68.6(3) 2_545 6_556
O3 Ho2 O10 67.7(2) . 6_556
O6 Ho2 O10 139.2(2) . 6_556
O9 Ho2 O10 69.6(3) . 6_556
O10 Ho2 O1 107.5(6) . .
O9 Ho2 O1 137.8(2) 2_545 .
O3 Ho2 O1 86.63(15) . .
O6 Ho2 O1 76.75(13) . .
O9 Ho2 O1 69.2(2) . .
O10 Ho2 O1 103.5(2) 6_556 .
O10 Ho2 O8 101.7(6) . 2_545
O9 Ho2 O8 68.5(2) 2_545 2_545
O3 Ho2 O8 84.41(16) . 2_545
O6 Ho2 O8 74.03(12) . 2_545
O9 Ho2 O8 137.6(2) . 2_545
O10 Ho2 O8 98.7(2) 6_556 2_545
O1 Ho2 O8 150.78(14) . 2_545
O10 Ho2 O2W 106.3(7) . .
O9 Ho2 O2W 80.6(3) 2_545 .
O3 Ho2 O2W 148.3(2) . .
O6 Ho2 O2W 76.7(2) . .
O9 Ho2 O2W 82.4(3) . .
O10 Ho2 O2W 143.9(3) 6_556 .
O1 Ho2 O2W 86.6(2) . .
O8 Ho2 O2W 86.6(2) 2_545 .
O10 Ho2 Ho1 57.5(7) . .
O9 Ho2 Ho1 80.9(2) 2_545 .
O3 Ho2 Ho1 123.19(12) . .
O6 Ho2 Ho1 127.67(9) . .
O9 Ho2 Ho1 13.3(2) . .
O10 Ho2 Ho1 79.4(2) 6_556 .
O1 Ho2 Ho1 57.04(10) . .
O8 Ho2 Ho1 147.46(10) 2_545 .
O2W Ho2 Ho1 77.4(2) . .
O10 Ho2 Ho1 53.4(6) . 2_545
O9 Ho2 Ho1 12.3(2) 2_545 2_545
O3 Ho2 Ho1 124.49(11) . 2_545
O6 Ho2 Ho1 124.60(9) . 2_545
O9 Ho2 Ho1 79.3(2) . 2_545
O10 Ho2 Ho1 78.39(19) 6_556 2_545
O1 Ho2 Ho1 145.09(10) . 2_545
O8 Ho2 Ho1 58.25(9) 2_545 2_545
O2W Ho2 Ho1 74.27(19) . 2_545
Ho1 Ho2 Ho1 89.93(3) . 2_545
O10 Ho2 Ho2 51.0(7) . 6_556
O9 Ho2 Ho2 79.8(2) 2_545 6_556
O3 Ho2 Ho2 54.23(7) . 6_556
O6 Ho2 Ho2 125.84(9) . 6_556
O9 Ho2 Ho2 80.1(2) . 6_556
O10 Ho2 Ho2 13.5(2) 6_556 6_556
O1 Ho2 Ho2 100.49(9) . 6_556
O8 Ho2 Ho2 96.65(9) 2_545 6_556
O2W Ho2 Ho2 157.3(2) . 6_556
Ho1 Ho2 Ho2 88.353(18) . 6_556
Ho1 Ho2 Ho2 88.362(17) 2_545 6_556
O5 S1 O4 115.9(2) . .
O5 S1 C12 108.0(2) . .
O4 S1 C12 111.1(2) . .
O5 S1 C2 107.7(2) . .
O4 S1 C2 109.1(2) . .
C12 S1 C2 104.3(3) . .
O6 S2 O7 116.3(2) . .
O6 S2 C6 109.3(2) . .
O7 S2 C6 106.7(2) . .
O6 S2 C19 110.7(2) . .
O7 S2 C19 107.9(3) . .
C6 S2 C19 105.3(3) . .
C1 O1 Ho2 133.0(4) . .
C1 O1 Ho1 136.4(4) . .
Ho2 O1 Ho1 66.34(9) . .
C11 O2 Ho1 133.3(3) . .
C11 O2 Ho1 133.3(3) . 6_556
Ho1 O2 Ho1 68.11(14) . 6_556
C18 O3 Ho2 133.9(3) . .
C18 O3 Ho2 133.9(3) . 6_556
Ho2 O3 Ho2 71.53(13) . 6_556
S1 O4 Ho1 125.3(2) . .
S2 O6 Ho2 126.4(2) . .
C25 O8 Ho2 148.5(9) . 2_545
C25 O8 Ho1 146.9(9) . .
Ho2 O8 Ho1 64.54(9) 2_545 .
Ho1 O9 O10 132.7(10) . 2_545
Ho1 O9 Ho2 117.9(9) . 2_545
O10 O9 Ho2 14.9(3) 2_545 2_545
Ho1 O9 Ho1 107.2(8) . 6_556
O10 O9 Ho1 99.3(4) 2_545 6_556
Ho2 O9 Ho1 109.0(3) 2_545 6_556
Ho1 O9 Ho2 108.8(8) . .
O10 O9 Ho2 100.1(4) 2_545 .
Ho2 O9 Ho2 107.0(3) 2_545 .
Ho1 O9 Ho2 106.2(3) 6_556 .
Ho2 O10 O9 124.0(8) . 2_545
Ho2 O10 O10 129.0(7) . 6_556
O9 O10 O10 91.3(4) 2_545 6_556
Ho2 O10 Ho1 112.3(7) . 2_545
O9 O10 Ho1 11.8(3) 2_545 2_545
O10 O10 Ho1 99.2(2) 6_556 2_545
Ho2 O10 Ho1 107.7(8) . .
O9 O10 Ho1 100.4(4) 2_545 .
O10 O10 Ho1 99.1(2) 6_556 .
Ho1 O10 Ho1 107.5(3) 2_545 .
Ho2 O10 Ho2 115.5(7) . 6_556
O9 O10 Ho2 101.2(5) 2_545 6_556
O10 O10 Ho2 13.5(2) 6_556 6_556
Ho1 O10 Ho2 107.5(4) 2_545 6_556
Ho1 O10 Ho2 106.0(3) . 6_556
O1 C1 C6 124.2(5) . .
O1 C1 C2 121.6(6) . .
C6 C1 C2 114.1(5) . .
C3 C2 C1 122.8(5) . .
C3 C2 S1 116.5(4) . .
C1 C2 S1 120.6(4) . .
C4 C3 C2 121.3(5) . .
C4 C3 H3A 119.3 . .
C2 C3 H3A 119.3 . .
C3 C4 C5 117.4(5) . .
C3 C4 C7 121.1(5) . .
C5 C4 C7 121.5(5) . .
C4 C5 C6 120.5(5) . .
C4 C5 H5A 119.7 . .
C6 C5 H5A 119.7 . .
C5 C6 C1 123.2(5) . .
C5 C6 S2 116.7(4) . .
C1 C6 S2 120.0(4) . .
C4 C7 C9 115.2(7) . .
C4 C7 C8' 114.5(9) . .
C9 C7 C8' 126.4(11) . .
C4 C7 C10' 113.3(12) . .
C9 C7 C10' 67.7(11) . .
C8' C7 C10' 108.8(9) . .
C4 C7 C8 111.5(7) . .
C9 C7 C8 112.8(8) . .
C8' C7 C8 26.8(8) . .
C10' C7 C8 128.8(13) . .
C4 C7 C9' 104.6(10) . .
C9 C7 C9' 40.2(9) . .
C8' C7 C9' 107.8(9) . .
C10' C7 C9' 107.4(9) . .
C8 C7 C9' 83.7(9) . .
C4 C7 C10 106.5(10) . .
C9 C7 C10 104.5(8) . .
C8' C7 C10 79.3(10) . .
C10' C7 C10 38.1(11) . .
C8 C7 C10 105.4(8) . .
C9' C7 C10 141.3(12) . .
C7 C8 H8A 109.5 . .
C7 C8 H8B 109.5 . .
C7 C8 H8C 109.5 . .
C7 C9 H9A 109.5 . .
C7 C9 H9B 109.5 . .
C7 C9 H9C 109.5 . .
C7 C10 H10A 109.5 . .
C7 C10 H10B 109.5 . .
C7 C10 H10C 109.5 . .
C7 C8' H8'1 109.5 . .
C7 C8' H8'2 109.5 . .
H8'1 C8' H8'2 109.5 . .
C7 C8' H8'3 109.5 . .
H8'1 C8' H8'3 109.5 . .
H8'2 C8' H8'3 109.5 . .
C7 C9' H9'1 109.5 . .
C7 C9' H9'2 109.5 . .
H9'1 C9' H9'2 109.5 . .
C7 C9' H9'3 109.5 . .
H9'1 C9' H9'3 109.5 . .
H9'2 C9' H9'3 109.5 . .
C7 C10' H10D 109.5 . .
C7 C10' H10E 109.5 . .
H10D C10' H10E 109.5 . .
C7 C10' H10F 109.5 . .
H10D C10' H10F 109.5 . .
H10E C10' H10F 109.5 . .
O2 C11 C12 125.0(4) . 6_556
O2 C11 C12 125.0(4) . .
C12 C11 C12 110.1(7) 6_556 .
C13 C12 C11 123.4(5) . .
C13 C12 S1 115.5(4) . .
C11 C12 S1 121.1(4) . .
C14 C13 C12 124.2(5) . .
C14 C13 H13A 117.9 . .
C12 C13 H13A 117.9 . .
C13 C14 C13 114.4(7) . 6_556
C13 C14 C15 122.7(4) . .
C13 C14 C15 122.7(4) 6_556 .
C16 C15 C16 106.3(13) . 6_556
C16 C15 C17 107.0(8) . .
C16 C15 C17 107.0(8) 6_556 .
C16 C15 C14 112.4(6) . .
C16 C15 C14 112.4(6) 6_556 .
C17 C15 C14 111.5(11) . .
C15 C16 H16A 109.5 . .
C15 C16 H16B 109.5 . .
H16A C16 H16B 109.5 . .
C15 C16 H16C 109.5 . .
H16A C16 H16C 109.5 . .
H16B C16 H16C 109.5 . .
C15 C17 H17A 109.2 . .
C15 C17 H17B 110.0 . .
H17A C17 H17B 111.5 . .
O3 C18 C19 123.8(4) . 6_556
O3 C18 C19 123.8(4) . .
C19 C18 C19 112.3(9) 6_556 .
C20 C19 C18 125.2(6) . .
C20 C19 S2 112.4(4) . .
C18 C19 S2 122.3(5) . .
C19 C20 C21 119.7(6) . .
C19 C20 H20A 120.1 . .
C21 C20 H20A 120.1 . .
C20 C21 C20 117.4(7) 6_556 .
C20 C21 C22 121.3(3) 6_556 .
C20 C21 C22 121.3(3) . .
C24 C22 C24 132(3) 6_556 .
C24 C22 C26 44.4(10) 6_556 .
C24 C22 C26 114.6(10) . .
C24 C22 C26 114.6(10) 6_556 6_556
C24 C22 C26 44.4(10) . 6_556
C26 C22 C26 76.5(12) . 6_556
C24 C22 C23 111.1(10) 6_556 6_556
C24 C22 C23 60.9(10) . 6_556
C26 C22 C23 146.7(10) . 6_556
C26 C22 C23 105.2(7) 6_556 6_556
C24 C22 C23 60.9(10) 6_556 .
C24 C22 C23 111.1(10) . .
C26 C22 C23 105.2(7) . .
C26 C22 C23 146.7(10) 6_556 .
C23 C22 C23 55.2(11) 6_556 .
C24 C22 C21 113.7(13) 6_556 .
C24 C22 C21 113.7(13) . .
C26 C22 C21 105.0(7) . .
C26 C22 C21 105.0(7) 6_556 .
C23 C22 C21 106.5(7) 6_556 .
C23 C22 C21 106.5(7) . .
C22 C23 H23A 109.5 . .
C22 C23 H23B 109.5 . .
C22 C23 H23C 109.5 . .
C22 C24 H24A 109.5 . .
C22 C24 H24B 109.5 . .
C22 C24 H24C 109.5 . .
C22 C26 H26A 109.5 . .
C22 C26 H26B 109.5 . .
C22 C26 H26C 109.5 . .
O8 C25 H25A 109.5 . .
O8 C25 H25B 109.5 . .
H25A C25 H25B 109.5 . .
O8 C25 H25C 109.5 . .
H25A C25 H25C 109.5 . .
H25B C25 H25C 109.5 . .
O2W O1W O2W 79.5(9) 2_545 .
O2W O1W Ho1 112.2(6) 2_545 .
O2W O1W Ho1 110.4(6) . .
O1W O2W O1W 99.0(8) 2_545 .
O1W O2W O2W 54.8(7) 2_545 2_545
O1W O2W O2W 45.7(5) . 2_545
O1W O2W Ho2 99.5(6) 2_545 .
O1W O2W Ho2 96.4(5) . .
O2W O2W Ho2 112.2(2) 2_545 .

loop_
_geom_bond_atom_site_label_1
_geom_bond_atom_site_label_2
_geom_bond_distance
_geom_bond_site_symmetry_2
Ho1 O9 0.640(8) .
Ho1 O10 2.299(7) 2_545
Ho1 O2 2.312(4) .
Ho1 O9 2.327(8) 6_556
Ho1 O10 2.332(8) .
Ho1 O4 2.386(4) .
Ho1 O1W 2.391(9) .
Ho1 O1 2.413(4) .
Ho1 O8 2.495(4) .
Ho1 Ho1 2.5900(13) 6_556
Ho1 Ho2 2.6343(9) .
Ho1 Ho2 2.6496(10) 2_545
Ho2 O10 0.708(9) .
Ho2 O9 2.289(9) 2_545
Ho2 O3 2.345(4) .
Ho2 O6 2.356(4) .
Ho2 O9 2.357(8) .
Ho2 O10 2.361(9) 6_556
Ho2 O1 2.402(4) .
Ho2 O8 2.467(4) 2_545
Ho2 O2W 2.535(11) .
Ho2 Ho1 2.6496(10) 2_545
Ho2 Ho2 2.7414(13) 6_556
S1 O5 1.451(4) .
S1 O4 1.455(4) .
S1 C12 1.771(6) .
S1 C2 1.781(6) .
S2 O6 1.437(4) .
S2 O7 1.457(4) .
S2 C6 1.772(5) .
S2 C19 1.789(6) .
O1 C1 1.291(7) .
O2 C11 1.246(10) .
O2 Ho1 2.312(4) 6_556
O3 C18 1.304(12) .
O3 Ho2 2.345(4) 6_556
O8 C25 1.398(11) .
O8 Ho2 2.467(4) 2_545
O9 O10 1.816(12) 2_545
O9 Ho2 2.289(9) 2_545
O9 Ho1 2.327(8) 6_556
O10 O9 1.816(12) 2_545
O10 O10 1.851(19) 6_556
O10 Ho1 2.299(7) 2_545
O10 Ho2 2.361(9) 6_556
C1 C6 1.398(8) .
C1 C2 1.406(8) .
C2 C3 1.388(8) .
C3 C4 1.380(9) .
C3 H3A 0.9500 .
C4 C5 1.392(8) .
C4 C7 1.526(9) .
C5 C6 1.394(8) .
C5 H5A 0.9500 .
C7 C9 1.545(9) .
C7 C8' 1.549(9) .
C7 C10' 1.550(10) .
C7 C8 1.552(9) .
C7 C9' 1.574(10) .
C7 C10 1.577(9) .
C8 H8A 0.9800 .
C8 H8B 0.9800 .
C8 H8C 0.9800 .
C9 H9A 0.9800 .
C9 H9B 0.9800 .
C9 H9C 0.9800 .
C10 H10A 0.9800 .
C10 H10B 0.9800 .
C10 H10C 0.9800 .
C8' H8'1 0.9800 .
C8' H8'2 0.9800 .
C8' H8'3 0.9800 .
C9' H9'1 0.9800 .
C9' H9'2 0.9800 .
C9' H9'3 0.9800 .
C10' H10D 0.9800 .
C10' H10E 0.9800 .
C10' H10F 0.9800 .
C11 C12 1.441(7) 6_556
C11 C12 1.441(7) .
C12 C13 1.393(7) .
C13 C14 1.362(7) .
C13 H13A 0.9500 .
C14 C13 1.362(7) 6_556
C14 C15 1.524(12) .
C15 C16 1.507(12) .
C15 C16 1.507(12) 6_556
C15 C17 1.518(19) .
C16 H16A 0.9800 .
C16 H16B 0.9800 .
C16 H16C 0.9800 .
C17 H17A 0.9600 .
C17 H17B 0.9592 .
C18 C19 1.407(8) 6_556
C18 C19 1.407(8) .
C19 C20 1.380(8) .
C20 C21 1.412(7) .
C20 H20A 0.9500 .
C21 C20 1.412(7) 6_556
C21 C22 1.585(10) .
C22 C24 1.539(7) 6_556
C22 C24 1.539(7) .
C22 C26 1.561(7) .
C22 C26 1.561(7) 6_556
C22 C23 1.565(7) 6_556
C22 C23 1.565(7) .
C23 H23A 0.9800 .
C23 H23B 0.9800 .
C23 H23C 0.9800 .
C24 H24A 0.9800 .
C24 H24B 0.9800 .
C24 H24C 0.9800 .
C26 H26A 0.9800 .
C26 H26B 0.9800 .
C26 H26C 0.9800 .
C25 H25A 0.9800 .
C25 H25B 0.9800 .
C25 H25C 0.9800 .
O1W O2W 1.311(12) 2_545
O1W O2W 1.497(13) .
O2W O1W 1.311(12) 2_545
O2W O2W 1.80(2) 2_545

loop_
_geom_torsion_atom_site_label_1
_geom_torsion_atom_site_label_2
_geom_torsion_atom_site_label_3
_geom_torsion_atom_site_label_4
_geom_torsion
_geom_torsion_site_symmetry_1
_geom_torsion_site_symmetry_4
O9 Ho1 Ho2 O10 -8.0(12) . .
O10 Ho1 Ho2 O10 -37.1(6) 2_545 .
O2 Ho1 Ho2 O10 91.1(7) . .
O9 Ho1 Ho2 O10 32.7(8) 6_556 .
O4 Ho1 Ho2 O10 -177.5(7) . .
O1W Ho1 Ho2 O10 -121.8(8) . .
O1 Ho1 Ho2 O10 146.9(7) . .
O8 Ho1 Ho2 O10 -64.1(7) . .
Ho1 Ho1 Ho2 O10 43.3(7) 6_556 .
Ho2 Ho1 Ho2 O10 -48.3(7) 2_545 .
O9 Ho1 Ho2 O9 28.6(8) . 2_545
O10 Ho1 Ho2 O9 -0.4(3) 2_545 2_545
O2 Ho1 Ho2 O9 127.7(2) . 2_545
O9 Ho1 Ho2 O9 69.4(3) 6_556 2_545
O10 Ho1 Ho2 O9 36.6(7) . 2_545
O4 Ho1 Ho2 O9 -140.8(2) . 2_545
O1W Ho1 Ho2 O9 -85.1(3) . 2_545
O1 Ho1 Ho2 O9 -176.4(2) . 2_545
O8 Ho1 Ho2 O9 -27.5(3) . 2_545
Ho1 Ho1 Ho2 O9 80.0(2) 6_556 2_545
Ho2 Ho1 Ho2 O9 -11.7(2) 2_545 2_545
O9 Ho1 Ho2 O3 -95.5(9) . .
O10 Ho1 Ho2 O3 -124.5(3) 2_545 .
O2 Ho1 Ho2 O3 3.61(14) . .
O9 Ho1 Ho2 O3 -54.7(2) 6_556 .
O10 Ho1 Ho2 O3 -87.5(7) . .
O4 Ho1 Ho2 O3 95.05(15) . .
O1W Ho1 Ho2 O3 150.8(2) . .
O1 Ho1 Ho2 O3 59.48(15) . .
O8 Ho1 Ho2 O3 -151.6(2) . .
Ho1 Ho1 Ho2 O3 -44.15(10) 6_556 .
Ho2 Ho1 Ho2 O3 -135.79(10) 2_545 .
O9 Ho1 Ho2 O6 172.8(9) . .
O10 Ho1 Ho2 O6 143.8(3) 2_545 .
O2 Ho1 Ho2 O6 -88.11(15) . .
O9 Ho1 Ho2 O6 -146.4(2) 6_556 .
O10 Ho1 Ho2 O6 -179.2(7) . .
O4 Ho1 Ho2 O6 3.33(16) . .
O1W Ho1 Ho2 O6 59.1(2) . .
O1 Ho1 Ho2 O6 -32.24(16) . .
O8 Ho1 Ho2 O6 116.7(2) . .
Ho1 Ho1 Ho2 O6 -135.87(11) 6_556 .
Ho2 Ho1 Ho2 O6 132.49(11) 2_545 .
O10 Ho1 Ho2 O9 -29.0(10) 2_545 .
O2 Ho1 Ho2 O9 99.1(9) . .
O9 Ho1 Ho2 O9 40.8(9) 6_556 .
O10 Ho1 Ho2 O9 8.0(12) . .
O4 Ho1 Ho2 O9 -169.4(10) . .
O1W Ho1 Ho2 O9 -113.7(10) . .
O1 Ho1 Ho2 O9 155.0(10) . .
O8 Ho1 Ho2 O9 -56.1(9) . .
Ho1 Ho1 Ho2 O9 51.4(9) 6_556 .
Ho2 Ho1 Ho2 O9 -40.3(9) 2_545 .
O9 Ho1 Ho2 O10 -41.2(10) . 6_556
O10 Ho1 Ho2 O10 -70.2(4) 2_545 6_556
O2 Ho1 Ho2 O10 57.9(2) . 6_556
O9 Ho1 Ho2 O10 -0.4(3) 6_556 6_556
O10 Ho1 Ho2 O10 -33.2(7) . 6_556
O4 Ho1 Ho2 O10 149.4(2) . 6_556
O1W Ho1 Ho2 O10 -154.9(3) . 6_556
O1 Ho1 Ho2 O10 113.8(2) . 6_556
O8 Ho1 Ho2 O10 -97.3(3) . 6_556
Ho1 Ho1 Ho2 O10 10.2(2) 6_556 6_556
Ho2 Ho1 Ho2 O10 -81.5(2) 2_545 6_556
O9 Ho1 Ho2 O1 -155.0(10) . .
O10 Ho1 Ho2 O1 176.0(3) 2_545 .
O2 Ho1 Ho2 O1 -55.87(15) . .
O9 Ho1 Ho2 O1 -114.2(2) 6_556 .
O10 Ho1 Ho2 O1 -146.9(7) . .
O4 Ho1 Ho2 O1 35.57(15) . .
O1W Ho1 Ho2 O1 91.3(2) . .
O8 Ho1 Ho2 O1 148.9(2) . .
Ho1 Ho1 Ho2 O1 -103.63(11) 6_556 .
Ho2 Ho1 Ho2 O1 164.73(11) 2_545 .
O9 Ho1 Ho2 O8 48.5(10) . 2_545
O10 Ho1 Ho2 O8 19.4(3) 2_545 2_545
O2 Ho1 Ho2 O8 147.6(2) . 2_545
O9 Ho1 Ho2 O8 89.2(3) 6_556 2_545
O10 Ho1 Ho2 O8 56.5(7) . 2_545
O4 Ho1 Ho2 O8 -121.0(2) . 2_545
O1W Ho1 Ho2 O8 -65.3(3) . 2_545
O1 Ho1 Ho2 O8 -156.6(2) . 2_545
O8 Ho1 Ho2 O8 -7.62(12) . 2_545
Ho1 Ho1 Ho2 O8 99.81(18) 6_556 2_545
Ho2 Ho1 Ho2 O8 8.17(19) 2_545 2_545
O9 Ho1 Ho2 O2W 110.9(10) . .
O10 Ho1 Ho2 O2W 81.9(3) 2_545 .
O2 Ho1 Ho2 O2W -150.0(2) . .
O9 Ho1 Ho2 O2W 151.7(3) 6_556 .
O10 Ho1 Ho2 O2W 118.9(8) . .
O4 Ho1 Ho2 O2W -58.5(2) . .
O1W Ho1 Ho2 O2W -2.8(3) . .
O1 Ho1 Ho2 O2W -94.1(2) . .
O8 Ho1 Ho2 O2W 54.8(3) . .
Ho1 Ho1 Ho2 O2W 162.25(19) 6_556 .
Ho2 Ho1 Ho2 O2W 70.62(19) 2_545 .
O9 Ho1 Ho2 Ho1 37.0(9) . 2_545
O10 Ho1 Ho2 Ho1 8.0(2) 2_545 2_545
O2 Ho1 Ho2 Ho1 136.12(10) . 2_545
O9 Ho1 Ho2 Ho1 77.8(2) 6_556 2_545
O10 Ho1 Ho2 Ho1 45.0(7) . 2_545
O4 Ho1 Ho2 Ho1 -132.44(11) . 2_545
O1W Ho1 Ho2 Ho1 -76.7(2) . 2_545
O1 Ho1 Ho2 Ho1 -168.01(11) . 2_545
O8 Ho1 Ho2 Ho1 -19.07(18) . 2_545
Ho1 Ho1 Ho2 Ho1 88.364(17) 6_556 2_545
Ho2 Ho1 Ho2 Ho1 -3.27(3) 2_545 2_545
O9 Ho1 Ho2 Ho2 -51.4(9) . 6_556
O10 Ho1 Ho2 Ho2 -80.4(2) 2_545 6_556
O2 Ho1 Ho2 Ho2 47.76(10) . 6_556
O9 Ho1 Ho2 Ho2 -10.6(2) 6_556 6_556
O10 Ho1 Ho2 Ho2 -43.3(7) . 6_556
O4 Ho1 Ho2 Ho2 139.20(11) . 6_556
O1W Ho1 Ho2 Ho2 -165.1(2) . 6_556
O1 Ho1 Ho2 Ho2 103.63(11) . 6_556
O8 Ho1 Ho2 Ho2 -107.43(17) . 6_556
Ho1 Ho1 Ho2 Ho2 0.0 6_556 6_556
Ho2 Ho1 Ho2 Ho2 -91.637(18) 2_545 6_556
O10 Ho2 O1 C1 -161.1(8) . .
O9 Ho2 O1 C1 -127.0(6) 2_545 .
O3 Ho2 O1 C1 94.0(5) . .
O6 Ho2 O1 C1 22.0(5) . .
O9 Ho2 O1 C1 -138.2(6) . .
O10 Ho2 O1 C1 160.1(5) 6_556 .
O8 Ho2 O1 C1 21.7(6) 2_545 .
O2W Ho2 O1 C1 -55.1(5) . .
Ho1 Ho2 O1 C1 -132.3(5) . .
Ho1 Ho2 O1 C1 -111.0(5) 2_545 .
Ho2 Ho2 O1 C1 146.7(5) 6_556 .
O10 Ho2 O1 Ho1 -28.8(7) . .
O9 Ho2 O1 Ho1 5.3(4) 2_545 .
O3 Ho2 O1 Ho1 -133.77(10) . .
O6 Ho2 O1 Ho1 154.29(12) . .
O9 Ho2 O1 Ho1 -6.0(2) . .
O10 Ho2 O1 Ho1 -67.7(2) 6_556 .
O8 Ho2 O1 Ho1 154.0(2) 2_545 .
O2W Ho2 O1 Ho1 77.2(2) . .
Ho1 Ho2 O1 Ho1 21.29(19) 2_545 .
Ho2 Ho2 O1 Ho1 -81.09(7) 6_556 .
O9 Ho1 O1 C1 150.8(10) . .
O10 Ho1 O1 C1 122.5(6) 2_545 .
O2 Ho1 O1 C1 -93.7(5) . .
O9 Ho1 O1 C1 -161.5(6) 6_556 .
O10 Ho1 O1 C1 136.9(6) . .
O4 Ho1 O1 C1 -21.9(5) . .
O1W Ho1 O1 C1 51.2(6) . .
O8 Ho1 O1 C1 -17.3(7) . .
Ho1 Ho1 O1 C1 -147.9(5) 6_556 .
Ho2 Ho1 O1 C1 128.3(6) . .
Ho2 Ho1 O1 C1 102.0(5) 2_545 .
O9 Ho1 O1 Ho2 22.5(8) . .
O10 Ho1 O1 Ho2 -5.9(4) 2_545 .
O2 Ho1 O1 Ho2 137.93(10) . .
O9 Ho1 O1 Ho2 70.2(2) 6_556 .
O10 Ho1 O1 Ho2 8.6(2) . .
O4 Ho1 O1 Ho2 -150.25(12) . .
O1W Ho1 O1 Ho2 -77.2(2) . .
O8 Ho1 O1 Ho2 -145.6(2) . .
Ho1 Ho1 O1 Ho2 83.80(7) 6_556 .
Ho2 Ho1 O1 Ho2 -26.37(18) 2_545 .
O9 Ho1 O2 C11 133.6(10) . .
O10 Ho1 O2 C11 173.1(5) 2_545 .
O9 Ho1 O2 C11 130.7(6) 6_556 .
O10 Ho1 O2 C11 84.5(6) . .
O4 Ho1 O2 C11 -53.2(5) . .
O1W Ho1 O2 C11 -51.5(7) . .
O1 Ho1 O2 C11 22.5(5) . .
O8 Ho1 O2 C11 -127.4(5) . .
Ho1 Ho1 O2 C11 129.6(6) 6_556 .
Ho2 Ho1 O2 C11 66.3(5) . .
Ho2 Ho1 O2 C11 -169.2(5) 2_545 .
O9 Ho1 O2 Ho1 4.0(9) . 6_556
O10 Ho1 O2 Ho1 43.5(3) 2_545 6_556
O9 Ho1 O2 Ho1 1.1(2) 6_556 6_556
O10 Ho1 O2 Ho1 -45.1(3) . 6_556
O4 Ho1 O2 Ho1 177.17(15) . 6_556
O1W Ho1 O2 Ho1 178.9(4) . 6_556
O1 Ho1 O2 Ho1 -107.09(13) . 6_556
O8 Ho1 O2 Ho1 103.01(13) . 6_556
Ho2 Ho1 O2 Ho1 -63.28(13) . 6_556
Ho2 Ho1 O2 Ho1 61.19(15) 2_545 6_556
O10 Ho2 O3 C18 -135.5(8) . .
O9 Ho2 O3 C18 -176.5(6) 2_545 .
O6 Ho2 O3 C18 48.9(5) . .
O9 Ho2 O3 C18 -90.6(6) . .
O10 Ho2 O3 C18 -134.3(6) 6_556 .
O1 Ho2 O3 C18 -28.3(6) . .
O8 Ho2 O3 C18 123.9(6) 2_545 .
O2W Ho2 O3 C18 49.6(8) . .
Ho1 Ho2 O3 C18 -74.7(5) . .
Ho1 Ho2 O3 C18 168.7(5) 2_545 .
Ho2 Ho2 O3 C18 -133.8(6) 6_556 .
O10 Ho2 O3 Ho2 -1.7(7) . 6_556
O9 Ho2 O3 Ho2 -42.7(3) 2_545 6_556
O6 Ho2 O3 Ho2 -177.36(15) . 6_556
O9 Ho2 O3 Ho2 43.2(3) . 6_556
O10 Ho2 O3 Ho2 -0.5(2) 6_556 6_556
O1 Ho2 O3 Ho2 105.49(14) . 6_556
O8 Ho2 O3 Ho2 -102.35(13) 2_545 6_556
O2W Ho2 O3 Ho2 -176.6(4) . 6_556
Ho1 Ho2 O3 Ho2 59.11(14) . 6_556
Ho1 Ho2 O3 Ho2 -57.49(15) 2_545 6_556
O5 S1 O4 Ho1 -174.9(2) . .
C12 S1 O4 Ho1 -51.1(3) . .
C2 S1 O4 Ho1 63.3(3) . .
O9 Ho1 O4 S1 -165(5) . .
O10 Ho1 O4 S1 -179.5(3) 2_545 .
O2 Ho1 O4 S1 57.7(3) . .
O9 Ho1 O4 S1 63.5(5) 6_556 .
O10 Ho1 O4 S1 -64.9(4) . .
O1W Ho1 O4 S1 -121.2(4) . .
O1 Ho1 O4 S1 -33.8(2) . .
O8 Ho1 O4 S1 148.7(3) . .
Ho1 Ho1 O4 S1 60.7(3) 6_556 .
Ho2 Ho1 O4 S1 -63.9(3) . .
Ho2 Ho1 O4 S1 -178.6(2) 2_545 .
O7 S2 O6 Ho2 177.6(2) . .
C6 S2 O6 Ho2 -61.5(3) . .
C19 S2 O6 Ho2 54.1(3) . .
O10 Ho2 O6 S2 -113(7) . .
O9 Ho2 O6 S2 -178.3(3) 2_545 .
O3 Ho2 O6 S2 -58.7(3) . .
O9 Ho2 O6 S2 62.1(5) . .
O10 Ho2 O6 S2 -63.3(4) 6_556 .
O1 Ho2 O6 S2 32.1(2) . .
O8 Ho2 O6 S2 -148.1(3) 2_545 .
O2W Ho2 O6 S2 121.7(3) . .
Ho1 Ho2 O6 S2 59.5(3) . .
Ho1 Ho2 O6 S2 -178.47(19) 2_545 .
Ho2 Ho2 O6 S2 -61.4(3) 6_556 .
O9 Ho1 O8 C25 156.7(16) . .
O10 Ho1 O8 C25 173.3(15) 2_545 .
O2 Ho1 O8 C25 42.1(14) . .
O9 Ho1 O8 C25 110.5(14) 6_556 .
O10 Ho1 O8 C25 -177.7(14) . .
O4 Ho1 O8 C25 -30.0(14) . .
O1W Ho1 O8 C25 -102.6(14) . .
O1 Ho1 O8 C25 -34.7(15) . .
Ho1 Ho1 O8 C25 96.7(14) 6_556 .
Ho2 Ho1 O8 C25 -157.8(14) . .
Ho2 Ho1 O8 C25 -176.7(14) 2_545 .
O9 Ho1 O8 Ho2 -26.6(8) . 2_545
O10 Ho1 O8 Ho2 -10.0(3) 2_545 2_545
O2 Ho1 O8 Ho2 -141.23(10) . 2_545
O9 Ho1 O8 Ho2 -72.8(2) 6_556 2_545
O10 Ho1 O8 Ho2 -1.0(4) . 2_545
O4 Ho1 O8 Ho2 146.70(13) . 2_545
O1W Ho1 O8 Ho2 74.06(19) . 2_545
O1 Ho1 O8 Ho2 142.0(2) . 2_545
Ho1 Ho1 O8 Ho2 -86.56(6) 6_556 2_545
Ho2 Ho1 O8 Ho2 18.9(2) . 2_545
O2 Ho1 O9 O10 117.2(10) . 2_545
O9 Ho1 O9 O10 121.0(13) 6_556 2_545
O10 Ho1 O9 O10 -127.4(17) . 2_545
O4 Ho1 O9 O10 -18(6) . 2_545
O1W Ho1 O9 O10 -59.7(12) . 2_545
O1 Ho1 O9 O10 -146.5(9) . 2_545
O8 Ho1 O9 O10 27.3(12) . 2_545
Ho1 Ho1 O9 O10 121.0(13) 6_556 2_545
Ho2 Ho1 O9 O10 -124.4(14) . 2_545
Ho2 Ho1 O9 O10 -2.3(5) 2_545 2_545
O10 Ho1 O9 Ho2 2.3(5) 2_545 2_545
O2 Ho1 O9 Ho2 119.6(6) . 2_545
O9 Ho1 O9 Ho2 123.4(9) 6_556 2_545
O10 Ho1 O9 Ho2 -125.1(13) . 2_545
O4 Ho1 O9 Ho2 -15(5) . 2_545
O1W Ho1 O9 Ho2 -57.4(7) . 2_545
O1 Ho1 O9 Ho2 -144.2(4) . 2_545
O8 Ho1 O9 Ho2 29.6(7) . 2_545
Ho1 Ho1 O9 Ho2 123.4(9) 6_556 2_545
Ho2 Ho1 O9 Ho2 -122.1(10) . 2_545
O10 Ho1 O9 Ho1 -121.0(13) 2_545 6_556
O2 Ho1 O9 Ho1 -3.8(8) . 6_556
O9 Ho1 O9 Ho1 0.000(2) 6_556 6_556
O10 Ho1 O9 Ho1 111.5(12) . 6_556
O4 Ho1 O9 Ho1 -139(4) . 6_556
O1W Ho1 O9 Ho1 179.3(4) . 6_556
O1 Ho1 O9 Ho1 92.4(5) . 6_556
O8 Ho1 O9 Ho1 -93.8(5) . 6_556
Ho2 Ho1 O9 Ho1 114.5(8) . 6_556
Ho2 Ho1 O9 Ho1 -123.4(9) 2_545 6_556
O10 Ho1 O9 Ho2 124.4(14) 2_545 .
O2 Ho1 O9 Ho2 -118.4(4) . .
O9 Ho1 O9 Ho2 -114.5(8) 6_556 .
O10 Ho1 O9 Ho2 -3.0(4) . .
O4 Ho1 O9 Ho2 107(5) . .
O1W Ho1 O9 Ho2 64.7(6) . .
O1 Ho1 O9 Ho2 -22.1(8) . .
O8 Ho1 O9 Ho2 151.7(4) . .
Ho1 Ho1 O9 Ho2 -114.5(8) 6_556 .
Ho2 Ho1 O9 Ho2 122.1(10) 2_545 .
O10 Ho2 O9 Ho1 170.3(14) . .
O9 Ho2 O9 Ho1 -149.7(8) 2_545 .
O3 Ho2 O9 Ho1 93.3(9) . .
O6 Ho2 O9 Ho1 -9.1(12) . .
O10 Ho2 O9 Ho1 136.3(10) 6_556 .
O1 Ho2 O9 Ho1 22.3(9) . .
O8 Ho2 O9 Ho1 -143.4(8) 2_545 .
O2W Ho2 O9 Ho1 -66.9(9) . .
Ho1 Ho2 O9 Ho1 -142.2(10) 2_545 .
Ho2 Ho2 O9 Ho1 127.6(9) 6_556 .
O10 Ho2 O9 O10 -47.7(7) . 2_545
O9 Ho2 O9 O10 -7.7(5) 2_545 2_545
O3 Ho2 O9 O10 -124.7(4) . 2_545
O6 Ho2 O9 O10 132.9(4) . 2_545
O10 Ho2 O9 O10 -81.7(5) 6_556 2_545
O1 Ho2 O9 O10 164.3(5) . 2_545
O8 Ho2 O9 O10 -1.4(6) 2_545 2_545
O2W Ho2 O9 O10 75.1(5) . 2_545
Ho1 Ho2 O9 O10 142.0(12) . 2_545
Ho1 Ho2 O9 O10 -0.3(4) 2_545 2_545
Ho2 Ho2 O9 O10 -90.4(4) 6_556 2_545
O10 Ho2 O9 Ho2 -61.2(9) . 2_545
O9 Ho2 O9 Ho2 -21.2(4) 2_545 2_545
O3 Ho2 O9 Ho2 -138.2(2) . 2_545
O6 Ho2 O9 Ho2 119.4(3) . 2_545
O10 Ho2 O9 Ho2 -95.2(3) 6_556 2_545
O1 Ho2 O9 Ho2 150.8(4) . 2_545
O8 Ho2 O9 Ho2 -14.9(5) 2_545 2_545
O2W Ho2 O9 Ho2 61.6(3) . 2_545
Ho1 Ho2 O9 Ho2 128.5(11) . 2_545
Ho1 Ho2 O9 Ho2 -13.8(2) 2_545 2_545
Ho2 Ho2 O9 Ho2 -103.9(3) 6_556 2_545
O10 Ho2 O9 Ho1 55.1(9) . 6_556
O9 Ho2 O9 Ho1 95.2(3) 2_545 6_556
O3 Ho2 O9 Ho1 -21.9(4) . 6_556
O6 Ho2 O9 Ho1 -124.2(3) . 6_556
O10 Ho2 O9 Ho1 21.1(3) 6_556 6_556
O1 Ho2 O9 Ho1 -92.9(3) . 6_556
O8 Ho2 O9 Ho1 101.5(4) 2_545 6_556
O2W Ho2 O9 Ho1 177.9(3) . 6_556
Ho1 Ho2 O9 Ho1 -115.2(11) . 6_556
Ho1 Ho2 O9 Ho1 102.6(3) 2_545 6_556
Ho2 Ho2 O9 Ho1 12.4(2) 6_556 6_556
O3 Ho2 O10 O9 -123.7(8) . 2_545
O6 Ho2 O10 O9 -71(7) . 2_545
O9 Ho2 O10 O9 113.7(13) . 2_545
O10 Ho2 O10 O9 -125.5(12) 6_556 2_545
O1 Ho2 O10 O9 145.0(7) . 2_545
O8 Ho2 O10 O9 -36.4(9) 2_545 2_545
O2W Ho2 O10 O9 53.5(10) . 2_545
Ho1 Ho2 O10 O9 116.4(11) . 2_545
Ho1 Ho2 O10 O9 -1.8(4) 2_545 2_545
Ho2 Ho2 O10 O9 -125.5(12) 6_556 2_545
O9 Ho2 O10 O10 125.5(12) 2_545 6_556
O3 Ho2 O10 O10 1.8(7) . 6_556
O6 Ho2 O10 O10 55(7) . 6_556
O9 Ho2 O10 O10 -120.8(10) . 6_556
O1 Ho2 O10 O10 -89.4(6) . 6_556
O8 Ho2 O10 O10 89.1(5) 2_545 6_556
O2W Ho2 O10 O10 179.0(4) . 6_556
Ho1 Ho2 O10 O10 -118.1(7) . 6_556
Ho1 Ho2 O10 O10 123.7(9) 2_545 6_556
Ho2 Ho2 O10 O10 0.000(2) 6_556 6_556
O9 Ho2 O10 Ho1 1.8(4) 2_545 2_545
O3 Ho2 O10 Ho1 -121.9(4) . 2_545
O6 Ho2 O10 Ho1 -69(7) . 2_545
O9 Ho2 O10 Ho1 115.5(10) . 2_545
O10 Ho2 O10 Ho1 -123.7(9) 6_556 2_545
O1 Ho2 O10 Ho1 146.8(4) . 2_545
O8 Ho2 O10 Ho1 -34.6(6) 2_545 2_545
O2W Ho2 O10 Ho1 55.3(7) . 2_545
Ho1 Ho2 O10 Ho1 118.1(8) . 2_545
Ho2 Ho2 O10 Ho1 -123.7(9) 6_556 2_545
O9 Ho2 O10 Ho1 -116.4(11) 2_545 .
O3 Ho2 O10 Ho1 119.9(4) . .
O6 Ho2 O10 Ho1 173(7) . .
O9 Ho2 O10 Ho1 -2.6(4) . .
O10 Ho2 O10 Ho1 118.1(7) 6_556 .
O1 Ho2 O10 Ho1 28.7(6) . .
O8 Ho2 O10 Ho1 -152.7(3) 2_545 .
O2W Ho2 O10 Ho1 -62.9(5) . .
Ho1 Ho2 O10 Ho1 -118.1(8) 2_545 .
Ho2 Ho2 O10 Ho1 118.1(7) 6_556 .
O9 Ho2 O10 Ho2 125.5(12) 2_545 6_556
O3 Ho2 O10 Ho2 1.8(7) . 6_556
O6 Ho2 O10 Ho2 55(7) . 6_556
O9 Ho2 O10 Ho2 -120.8(10) . 6_556
O10 Ho2 O10 Ho2 0.000(3) 6_556 6_556
O1 Ho2 O10 Ho2 -89.4(6) . 6_556
O8 Ho2 O10 Ho2 89.1(5) 2_545 6_556
O2W Ho2 O10 Ho2 179.0(4) . 6_556
Ho1 Ho2 O10 Ho2 -118.1(7) . 6_556
Ho1 Ho2 O10 Ho2 123.7(9) 2_545 6_556
O9 Ho1 O10 Ho2 170.0(15) . .
O10 Ho1 O10 Ho2 140.5(6) 2_545 .
O2 Ho1 O10 Ho2 -99.6(7) . .
O9 Ho1 O10 Ho2 -145.3(8) 6_556 .
O4 Ho1 O10 Ho2 3.2(9) . .
O1W Ho1 O10 Ho2 55.9(7) . .
O1 Ho1 O10 Ho2 -29.1(6) . .
O8 Ho1 O10 Ho2 131.6(6) . .
Ho1 Ho1 O10 Ho2 -136.0(7) 6_556 .
Ho2 Ho1 O10 Ho2 130.7(7) 2_545 .
O9 Ho1 O10 O9 39.1(10) . 2_545
O10 Ho1 O10 O9 9.5(6) 2_545 2_545
O2 Ho1 O10 O9 129.5(4) . 2_545
O9 Ho1 O10 O9 83.7(5) 6_556 2_545
O4 Ho1 O10 O9 -127.8(4) . 2_545
O1W Ho1 O10 O9 -75.0(5) . 2_545
O1 Ho1 O10 O9 -160.1(5) . 2_545
O8 Ho1 O10 O9 0.6(6) . 2_545
Ho1 Ho1 O10 O9 93.0(4) 6_556 2_545
Ho2 Ho1 O10 O9 -131.0(10) . 2_545
Ho2 Ho1 O10 O9 -0.3(4) 2_545 2_545
O9 Ho1 O10 O10 -54.0(12) . 6_556
O10 Ho1 O10 O10 -83.48(17) 2_545 6_556
O2 Ho1 O10 O10 36.5(2) . 6_556
O9 Ho1 O10 O10 -9.3(2) 6_556 6_556
O4 Ho1 O10 O10 139.2(2) . 6_556
O1W Ho1 O10 O10 -168.0(2) . 6_556
O1 Ho1 O10 O10 106.89(13) . 6_556
O8 Ho1 O10 O10 -92.4(3) . 6_556
Ho1 Ho1 O10 O10 0.0 6_556 6_556
Ho2 Ho1 O10 O10 136.0(7) . 6_556
Ho2 Ho1 O10 O10 -93.28(6) 2_545 6_556
O9 Ho1 O10 Ho1 48.8(12) . 2_545
O10 Ho1 O10 Ho1 19.3(5) 2_545 2_545
O2 Ho1 O10 Ho1 139.2(2) . 2_545
O9 Ho1 O10 Ho1 93.5(4) 6_556 2_545
O4 Ho1 O10 Ho1 -118.0(3) . 2_545
O1W Ho1 O10 Ho1 -65.3(4) . 2_545
O1 Ho1 O10 Ho1 -150.3(4) . 2_545
O8 Ho1 O10 Ho1 10.4(6) . 2_545
Ho1 Ho1 O10 Ho1 102.8(4) 6_556 2_545
Ho2 Ho1 O10 Ho1 -121.2(9) . 2_545
Ho2 Ho1 O10 Ho1 9.5(3) 2_545 2_545
O9 Ho1 O10 Ho2 -65.9(12) . 6_556
O10 Ho1 O10 Ho2 -95.4(2) 2_545 6_556
O2 Ho1 O10 Ho2 24.5(4) . 6_556
O9 Ho1 O10 Ho2 -21.2(3) 6_556 6_556
O4 Ho1 O10 Ho2 127.3(3) . 6_556
O1W Ho1 O10 Ho2 -179.9(4) . 6_556
O1 Ho1 O10 Ho2 95.0(3) . 6_556
O8 Ho1 O10 Ho2 -104.3(3) . 6_556
Ho1 Ho1 O10 Ho2 -11.9(2) 6_556 6_556
Ho2 Ho1 O10 Ho2 124.1(8) . 6_556
Ho2 Ho1 O10 Ho2 -105.2(3) 2_545 6_556
Ho2 O1 C1 C6 -38.9(8) . .
Ho1 O1 C1 C6 -139.5(5) . .
Ho2 O1 C1 C2 139.3(5) . .
Ho1 O1 C1 C2 38.7(9) . .
O1 C1 C2 C3 173.2(6) . .
C6 C1 C2 C3 -8.4(9) . .
O1 C1 C2 S1 -2.2(8) . .
C6 C1 C2 S1 176.2(4) . .
O5 S1 C2 C3 11.9(6) . .
O4 S1 C2 C3 138.5(5) . .
C12 S1 C2 C3 -102.7(5) . .
O5 S1 C2 C1 -172.5(5) . .
O4 S1 C2 C1 -45.9(6) . .
C12 S1 C2 C1 72.9(5) . .
C1 C2 C3 C4 1.7(10) . .
S1 C2 C3 C4 177.3(5) . .
C2 C3 C4 C5 4.9(10) . .
C2 C3 C4 C7 -175.5(7) . .
C3 C4 C5 C6 -4.3(10) . .
C7 C4 C5 C6 176.1(6) . .
C4 C5 C6 C1 -3.0(10) . .
C4 C5 C6 S2 -179.1(5) . .
O1 C1 C6 C5 -172.6(6) . .
C2 C1 C6 C5 9.1(9) . .
O1 C1 C6 S2 3.4(8) . .
C2 C1 C6 S2 -174.9(4) . .
O6 S2 C6 C5 -138.9(5) . .
O7 S2 C6 C5 -12.4(6) . .
C19 S2 C6 C5 102.1(5) . .
O6 S2 C6 C1 44.8(5) . .
O7 S2 C6 C1 171.3(5) . .
C19 S2 C6 C1 -74.2(5) . .
C3 C4 C7 C9 24.7(13) . .
C5 C4 C7 C9 -155.8(10) . .
C3 C4 C7 C8' -176.2(11) . .
C5 C4 C7 C8' 3.4(14) . .
C3 C4 C7 C10' -50.6(15) . .
C5 C4 C7 C10' 128.9(14) . .
C3 C4 C7 C8 154.9(10) . .
C5 C4 C7 C8 -25.5(12) . .
C3 C4 C7 C9' 66.1(13) . .
C5 C4 C7 C9' -114.4(13) . .
C3 C4 C7 C10 -90.6(11) . .
C5 C4 C7 C10 88.9(12) . .
Ho1 O2 C11 C12 -139.9(5) . 6_556
Ho1 O2 C11 C12 -39.3(10) 6_556 6_556
Ho1 O2 C11 C12 39.3(10) . .
Ho1 O2 C11 C12 139.9(5) 6_556 .
O2 C11 C12 C13 176.0(6) . .
C12 C11 C12 C13 -4.8(10) 6_556 .
O2 C11 C12 S1 -3.9(10) . .
C12 C11 C12 S1 175.4(3) 6_556 .
O5 S1 C12 C13 -39.9(5) . .
O4 S1 C12 C13 -168.0(4) . .
C2 S1 C12 C13 74.5(5) . .
O5 S1 C12 C11 140.0(5) . .
O4 S1 C12 C11 11.8(6) . .
C2 S1 C12 C11 -105.6(5) . .
C11 C12 C13 C14 4.6(10) . .
S1 C12 C13 C14 -175.5(6) . .
C12 C13 C14 C13 -3.6(13) . 6_556
C12 C13 C14 C15 -178.5(8) . .
C13 C14 C15 C16 -152.6(10) . .
C13 C14 C15 C16 32.8(15) 6_556 .
C13 C14 C15 C16 -32.8(15) . 6_556
C13 C14 C15 C16 152.6(10) 6_556 6_556
C13 C14 C15 C17 87.3(8) . .
C13 C14 C15 C17 -87.3(8) 6_556 .
Ho2 O3 C18 C19 141.7(5) . 6_556
Ho2 O3 C18 C19 33.4(11) 6_556 6_556
Ho2 O3 C18 C19 -33.4(11) . .
Ho2 O3 C18 C19 -141.7(5) 6_556 .
O3 C18 C19 C20 -177.8(6) . .
C19 C18 C19 C20 6.6(11) 6_556 .
O3 C18 C19 S2 2.0(11) . .
C19 C18 C19 S2 -173.6(3) 6_556 .
O6 S2 C19 C20 166.9(4) . .
O7 S2 C19 C20 38.7(5) . .
C6 S2 C19 C20 -75.0(4) . .
O6 S2 C19 C18 -12.9(6) . .
O7 S2 C19 C18 -141.1(5) . .
C6 S2 C19 C18 105.2(6) . .
C18 C19 C20 C21 -4.2(10) . .
S2 C19 C20 C21 176.0(5) . .
C19 C20 C21 C20 0.9(11) . 6_556
C19 C20 C21 C22 178.7(6) . .
C20 C21 C22 C24 2.7(12) 6_556 6_556
C20 C21 C22 C24 -175.0(10) . 6_556
C20 C21 C22 C24 175.0(10) 6_556 .
C20 C21 C22 C24 -2.7(12) . .
C20 C21 C22 C26 49.0(9) 6_556 .
C20 C21 C22 C26 -128.7(8) . .
C20 C21 C22 C26 128.7(8) 6_556 6_556
C20 C21 C22 C26 -49.0(9) . 6_556
C20 C21 C22 C23 -120.1(8) 6_556 6_556
C20 C21 C22 C23 62.2(9) . 6_556
C20 C21 C22 C23 -62.2(9) 6_556 .
C20 C21 C22 C23 120.1(8) . .
O9 Ho1 O1W O2W 39.3(10) . 2_545
O10 Ho1 O1W O2W 8.9(7) 2_545 2_545
O2 Ho1 O1W O2W -136.0(6) . 2_545
O9 Ho1 O1W O2W 40.3(10) 6_556 2_545
O10 Ho1 O1W O2W 78.9(7) . 2_545
O4 Ho1 O1W O2W -134.3(7) . 2_545
O1 Ho1 O1W O2W 148.8(7) . 2_545
O8 Ho1 O1W O2W -59.9(7) . 2_545
Ho1 Ho1 O1W O2W 41.2(12) 6_556 2_545
Ho2 Ho1 O1W O2W 91.6(7) . 2_545
Ho2 Ho1 O1W O2W -2.6(6) 2_545 2_545
O9 Ho1 O1W O2W -47.3(10) . .
O10 Ho1 O1W O2W -77.7(6) 2_545 .
O2 Ho1 O1W O2W 137.4(5) . .
O9 Ho1 O1W O2W -46.3(9) 6_556 .
O10 Ho1 O1W O2W -7.7(6) . .
O4 Ho1 O1W O2W 139.1(6) . .
O1 Ho1 O1W O2W 62.2(6) . .
O8 Ho1 O1W O2W -146.5(6) . .
Ho1 Ho1 O1W O2W -45.4(11) 6_556 .
Ho2 Ho1 O1W O2W 5.0(5) . .
Ho2 Ho1 O1W O2W -89.3(6) 2_545 .
O2W O1W O2W O1W -14.3(10) 2_545 2_545
Ho1 O1W O2W O1W 95.6(7) . 2_545
Ho1 O1W O2W O2W 109.9(6) . 2_545
O2W O1W O2W Ho2 -115.0(5) 2_545 .
Ho1 O1W O2W Ho2 -5.0(5) . .
O10 Ho2 O2W O1W -45.6(9) . 2_545
O9 Ho2 O2W O1W -13.2(6) 2_545 2_545
O3 Ho2 O2W O1W 129.2(6) . 2_545
O6 Ho2 O2W O1W 130.0(6) . 2_545
O9 Ho2 O2W O1W -83.4(6) . 2_545
O10 Ho2 O2W O1W -44.6(8) 6_556 2_545
O1 Ho2 O2W O1W -152.8(6) . 2_545
O8 Ho2 O2W O1W 55.6(6) 2_545 2_545
Ho1 Ho2 O2W O1W -95.9(6) . 2_545
Ho1 Ho2 O2W O1W -2.3(5) 2_545 2_545
Ho2 Ho2 O2W O1W -43.6(9) 6_556 2_545
O10 Ho2 O2W O1W 54.7(8) . .
O9 Ho2 O2W O1W 87.1(5) 2_545 .
O3 Ho2 O2W O1W -130.5(5) . .
O6 Ho2 O2W O1W -129.8(5) . .
O9 Ho2 O2W O1W 16.9(5) . .
O10 Ho2 O2W O1W 55.7(7) 6_556 .
O1 Ho2 O2W O1W -52.6(5) . .
O8 Ho2 O2W O1W 155.8(5) 2_545 .
Ho1 Ho2 O2W O1W 4.4(5) . .
Ho1 Ho2 O2W O1W 97.9(5) 2_545 .
Ho2 Ho2 O2W O1W 56.6(8) 6_556 .
O10 Ho2 O2W O2W 10.2(9) . 2_545
O9 Ho2 O2W O2W 42.6(6) 2_545 2_545
O3 Ho2 O2W O2W -175.0(4) . 2_545
O6 Ho2 O2W O2W -174.3(7) . 2_545
O9 Ho2 O2W O2W -27.6(6) . 2_545
O10 Ho2 O2W O2W 11.2(9) 6_556 2_545
O1 Ho2 O2W O2W -97.1(6) . 2_545
O8 Ho2 O2W O2W 111.3(6) 2_545 2_545
Ho1 Ho2 O2W O2W -40.1(6) . 2_545
Ho1 Ho2 O2W O2W 53.4(6) 2_545 2_545
Ho2 Ho2 O2W O2W 12.1(11) 6_556 2_545

loop_
_platon_squeeze_void_nr
_platon_squeeze_void_average_x
_platon_squeeze_void_average_y
_platon_squeeze_void_average_z
_platon_squeeze_void_volume
_platon_squeeze_void_count_electrons
_platon_squeeze_void_content
1 0.000 -0.014 0.000 1999 1247 ' '
2 0.000 0.000 0.500 13 2 ' '
3 0.500 -0.015 0.500 1999 1251 ' '
4 0.500 0.500 0.000 13 2 ' '
